data_7241300
loop_
_publ_author_name
'Ju, Huiyeong'
'Lee, Jai Young'
'Lee, Shim Sung'

_publ_section_title
;
 Influence of anion and mole-ratio on the formation of 2-D coordination
 networks of thiacalix[4]-bis-monothiacrown-5
;
_journal_name_full CrystEngComm
_journal_paper_doi 10.1039/D0CE01198C
_journal_year 2020
_chemical_formula_moiety 'C62 H66 Ag F3 O14 S9, 3(C H Cl3), (O H2)'
_chemical_formula_sum 'C65 H71 Ag Cl9 F3 O15 S9'
_chemical_formula_weight 1864.67
_space_group_crystal_system orthorhombic
_space_group_IT_number 60
_space_group_name_Hall '-P 2n 2ab'
_space_group_name_H-M_alt 'P b c n'
_atom_sites_solution_hydrogens geom
_audit_creation_method SHELXL-2014/7
_audit_update_record
;
2020-06-08 deposited with the CCDC.	2020-09-24 downloaded from the CCDC.
;
_cell_angle_alpha 90
_cell_angle_beta 90
_cell_angle_gamma 90
_cell_formula_units_Z 8
_cell_length_a 29.7592(3)
_cell_length_b 26.2631(3)
_cell_length_c 20.0331(2)
_cell_measurement_reflns_used 9996
_cell_measurement_temperature 173(2)
_cell_measurement_theta_max 22.98
_cell_measurement_theta_min 2.63
_cell_volume 15657.2(3)
_computing_cell_refinement 'Bruker SAINT'
_computing_data_collection 'Bruker APEX2'
_computing_data_reduction 'Bruker SAINT'
_computing_molecular_graphics 'Bruker SHELXTL'
_computing_publication_material 'Bruker SHELXTL'
_computing_structure_refinement 'SHELXL-2014/7 (Sheldrick, 2014)'
_computing_structure_solution 'SHELXS-97 (Sheldrick, 2008)'
_diffrn_ambient_temperature 173(2)
_diffrn_measured_fraction_theta_full 1.000
_diffrn_measured_fraction_theta_max 1.000
_diffrn_measurement_device_type 'Bruker APEX-II CCD'
_diffrn_measurement_method '\f and \w scans'
_diffrn_radiation_type MoK\a
_diffrn_radiation_wavelength 0.71073
_diffrn_reflns_av_R_equivalents 0.0779
_diffrn_reflns_av_unetI/netI 0.0302
_diffrn_reflns_Laue_measured_fraction_full 1.000
_diffrn_reflns_Laue_measured_fraction_max 1.000
_diffrn_reflns_limit_h_max 33
_diffrn_reflns_limit_h_min -36
_diffrn_reflns_limit_k_max 32
_diffrn_reflns_limit_k_min -32
_diffrn_reflns_limit_l_max 24
_diffrn_reflns_limit_l_min -24
_diffrn_reflns_number 247090
_diffrn_reflns_point_group_measured_fraction_full 1.000
_diffrn_reflns_point_group_measured_fraction_max 1.000
_diffrn_reflns_theta_full 25.242
_diffrn_reflns_theta_max 25.998
_diffrn_reflns_theta_min 1.034
_exptl_absorpt_coefficient_mu 0.873
_exptl_absorpt_correction_T_max 0.8802
_exptl_absorpt_correction_T_min 0.8271
_exptl_absorpt_correction_type multi-scan
_exptl_crystal_colour colourless
_exptl_crystal_density_diffrn 1.582
_exptl_crystal_description block
_exptl_crystal_F_000 7616
_exptl_crystal_size_max 0.226
_exptl_crystal_size_mid 0.220
_exptl_crystal_size_min 0.150
_refine_diff_density_max 3.333
_refine_diff_density_min -1.465
_refine_diff_density_rms 0.124
_refine_ls_extinction_method none
_refine_ls_goodness_of_fit_ref 1.050
_refine_ls_hydrogen_treatment constr
_refine_ls_matrix_type full
_refine_ls_number_parameters 966
_refine_ls_number_reflns 15400
_refine_ls_number_restraints 0
_refine_ls_restrained_S_all 1.050
_refine_ls_R_factor_all 0.0911
_refine_ls_R_factor_gt 0.0678
_refine_ls_shift/su_max 0.000
_refine_ls_shift/su_mean 0.000
_refine_ls_structure_factor_coef Fsqd
_refine_ls_weighting_details 'w=1/[\s^2^(Fo^2^)+(0.1005P)^2^+74.2509P] where P=(Fo^2^+2Fc^2^)/3'
_refine_ls_weighting_scheme calc
_refine_ls_wR_factor_gt 0.1878
_refine_ls_wR_factor_ref 0.2117
_reflns_Friedel_coverage 0.000
_reflns_number_gt 11560
_reflns_number_total 15400
_reflns_threshold_expression 'I > 2\s(I)'
_cod_data_source_file d0ce01198c2.cif
_cod_data_source_block 2
_cod_database_code 7241300
_shelx_shelxl_version_number 2014/7
_shelx_space_group_comment
; 
The symmetry employed for this shelxl refinement is uniquely defined 
by the following loop, which should always be used as a source of 
symmetry information in preference to the above space-group names. 
They are only intended as comments. 
;
_shelx_estimated_absorpt_t_min 0.827
_shelx_estimated_absorpt_t_max 0.880

loop_
_space_group_symop_operation_xyz
'x, y, z'
'-x+1/2, -y+1/2, z+1/2'
'-x, y, -z+1/2'
'x+1/2, -y+1/2, -z'
'-x, -y, -z'
'x-1/2, y-1/2, -z-1/2'
'x, -y, z-1/2'
'-x-1/2, y-1/2, z'

loop_
_atom_site_label
_atom_site_type_symbol
_atom_site_fract_x
_atom_site_fract_y
_atom_site_fract_z
_atom_site_U_iso_or_equiv
_atom_site_adp_type
_atom_site_occupancy
_atom_site_site_symmetry_order
_atom_site_calc_flag
_atom_site_refinement_flags_posn
_atom_site_refinement_flags_adp
_atom_site_refinement_flags_occupancy
_atom_site_disorder_assembly
_atom_site_disorder_group
Ag1 Ag 0.09663(2) 0.25377(2) 0.12744(2) 0.03965(14) Uani 1 1 d . . . . .
S1 S 0.17194(5) -0.09048(6) 0.06198(7) 0.0391(3) Uani 1 1 d . . . . .
S2 S 0.16972(5) -0.07384(5) 0.33941(7) 0.0367(3) Uani 1 1 d . . . . .
S3 S 0.29785(5) 0.08109(6) 0.33007(7) 0.0398(3) Uani 1 1 d . . . . .
S4 S 0.30126(5) 0.06265(6) 0.05277(7) 0.0402(3) Uani 1 1 d . . . . .
S5 S 0.08859(5) 0.16820(5) 0.18994(7) 0.0384(3) Uani 1 1 d . . . . .
S6 S 0.39268(5) -0.16688(5) 0.19972(7) 0.0366(3) Uani 1 1 d . . . . .
S7 S 0.0000 0.41862(7) -0.2500 0.0363(4) Uani 1 2 d S T P . .
S8 S -0.13425(5) 0.27055(6) -0.24060(9) 0.0445(4) Uani 1 1 d . . . . .
S9 S 0.0000 0.12304(8) -0.2500 0.0527(6) Uani 1 2 d S T P . .
S10 S 0.01950(5) 0.26180(6) 0.06448(7) 0.0362(3) Uani 1 1 d . . . . .
O1 O 0.15399(12) -0.03696(12) 0.19676(17) 0.0281(7) Uani 1 1 d . . . . .
O2 O 0.08570(14) 0.04460(15) 0.1703(2) 0.0430(10) Uani 1 1 d . . . . .
O3 O 0.19456(14) 0.16197(14) 0.2247(2) 0.0414(9) Uani 1 1 d . . . . .
O4 O 0.26003(13) 0.09124(14) 0.19104(18) 0.0341(8) Uani 1 1 d . . . . .
O5 O 0.26244(12) -0.02928(13) 0.31142(16) 0.0289(8) Uani 1 1 d . . . . .
O6 O 0.34184(15) -0.08915(18) 0.2974(2) 0.0503(11) Uani 1 1 d . . . . .
O7 O 0.34957(14) -0.09499(17) 0.0827(2) 0.0443(10) Uani 1 1 d . . . . .
O8 O 0.26730(12) -0.04366(13) 0.07911(17) 0.0305(8) Uani 1 1 d . . . . .
O9 O -0.05146(12) 0.33004(13) -0.18756(17) 0.0294(8) Uani 1 1 d . . . . .
O10 O -0.04642(13) 0.30548(17) -0.0472(2) 0.0432(10) Uani 1 1 d . . . . .
O11 O 0.04849(15) 0.18331(19) -0.0573(2) 0.0510(11) Uani 1 1 d . . . . .
O12 O 0.05919(12) 0.20590(15) -0.1932(2) 0.0377(9) Uani 1 1 d . . . . .
C1 C 0.18901(18) -0.10916(19) 0.1432(3) 0.0302(11) Uani 1 1 d . . . . .
C2 C 0.20986(19) -0.1564(2) 0.1496(3) 0.0389(13) Uani 1 1 d . . . . .
H2A H 0.2181 -0.1750 0.1108 0.047 Uiso 1 1 calc R U . . .
C3 C 0.21860(19) -0.1764(2) 0.2119(3) 0.0407(14) Uani 1 1 d . . . . .
H3A H 0.2318 -0.2092 0.2156 0.049 Uiso 1 1 calc R U . . .
C4 C 0.20850(18) -0.1493(2) 0.2684(3) 0.0360(12) Uani 1 1 d . . . . .
H4A H 0.2155 -0.1631 0.3110 0.043 Uiso 1 1 calc R U . . .
C5 C 0.18802(17) -0.10185(19) 0.2638(3) 0.0288(11) Uani 1 1 d . . . . .
C6 C 0.17705(16) -0.08237(18) 0.2009(3) 0.0263(10) Uani 1 1 d . . . . .
C7 C 0.18662(18) -0.00910(19) 0.3404(2) 0.0293(11) Uani 1 1 d . . . . .
C8 C 0.1551(2) 0.0255(2) 0.3638(2) 0.0344(12) Uani 1 1 d . . . . .
H8A H 0.1252 0.0148 0.3720 0.041 Uiso 1 1 calc R U . . .
C9 C 0.1673(2) 0.0760(2) 0.3752(3) 0.0380(13) Uani 1 1 d . . . . .
H9A H 0.1461 0.0993 0.3932 0.046 Uiso 1 1 calc R U . . .
C10 C 0.2103(2) 0.0921(2) 0.3602(3) 0.0364(13) Uani 1 1 d . . . . .
H10A H 0.2180 0.1269 0.3658 0.044 Uiso 1 1 calc R U . . .
C11 C 0.24244(19) 0.0578(2) 0.3370(2) 0.0309(11) Uani 1 1 d . . . . .
C12 C 0.23068(18) 0.00623(19) 0.3293(2) 0.0275(10) Uani 1 1 d . . . . .
C13 C 0.32066(18) 0.05666(19) 0.2542(3) 0.0312(11) Uani 1 1 d . . . . .
C14 C 0.36186(19) 0.0332(2) 0.2571(3) 0.0376(13) Uani 1 1 d . . . . .
H14A H 0.3755 0.0273 0.2992 0.045 Uiso 1 1 calc R U . . .
C15 C 0.38364(19) 0.0183(2) 0.1996(3) 0.0380(13) Uani 1 1 d . . . . .
H15A H 0.4127 0.0033 0.2019 0.046 Uiso 1 1 calc R U . . .
C16 C 0.3629(2) 0.0252(2) 0.1389(3) 0.0389(13) Uani 1 1 d . . . . .
H16A H 0.3771 0.0132 0.0994 0.047 Uiso 1 1 calc R U . . .
C17 C 0.32153(19) 0.04920(19) 0.1343(3) 0.0329(12) Uani 1 1 d . . . . .
C18 C 0.30041(18) 0.06627(19) 0.1925(3) 0.0308(11) Uani 1 1 d . . . . .
C19 C 0.24515(19) 0.0405(2) 0.0498(2) 0.0322(11) Uani 1 1 d . . . . .
C20 C 0.2124(2) 0.0737(2) 0.0255(3) 0.0397(13) Uani 1 1 d . . . . .
H20A H 0.2201 0.1082 0.0169 0.048 Uiso 1 1 calc R U . . .
C21 C 0.1690(2) 0.0570(2) 0.0139(3) 0.0425(14) Uani 1 1 d . . . . .
H21A H 0.1472 0.0796 -0.0040 0.051 Uiso 1 1 calc R U . . .
C22 C 0.1576(2) 0.0077(2) 0.0284(3) 0.0385(13) Uani 1 1 d . . . . .
H22A H 0.1275 -0.0033 0.0222 0.046 Uiso 1 1 calc R U . . .
C23 C 0.18946(18) -0.0262(2) 0.0521(2) 0.0321(11) Uani 1 1 d . . . . .
C24 C 0.23364(18) -0.01082(19) 0.0603(2) 0.0282(11) Uani 1 1 d . . . . .
C25 C 0.10597(19) -0.0446(2) 0.1919(3) 0.0380(13) Uani 1 1 d . . . . .
H25A H 0.0969 -0.0737 0.2203 0.046 Uiso 1 1 calc R U . . .
H25B H 0.0977 -0.0525 0.1452 0.046 Uiso 1 1 calc R U . . .
C26 C 0.0819(2) 0.0029(2) 0.2144(3) 0.0401(13) Uani 1 1 d . . . . .
H26A H 0.0496 -0.0052 0.2203 0.048 Uiso 1 1 calc R U . . .
H26B H 0.0939 0.0131 0.2585 0.048 Uiso 1 1 calc R U . . .
C27 C 0.1275(2) 0.0716(2) 0.1758(3) 0.0369(12) Uani 1 1 d . . . . .
H27A H 0.1519 0.0521 0.1538 0.044 Uiso 1 1 calc R U . . .
H27B H 0.1356 0.0763 0.2234 0.044 Uiso 1 1 calc R U . . .
C28 C 0.1216(2) 0.1225(2) 0.1424(3) 0.0382(13) Uani 1 1 d . . . . .
H28A H 0.1069 0.1172 0.0986 0.046 Uiso 1 1 calc R U . . .
H28B H 0.1517 0.1373 0.1339 0.046 Uiso 1 1 calc R U . . .
C29 C 0.1215(2) 0.1777(2) 0.2652(3) 0.0440(14) Uani 1 1 d . . . . .
H29A H 0.1046 0.2010 0.2950 0.053 Uiso 1 1 calc R U . . .
H29B H 0.1241 0.1446 0.2885 0.053 Uiso 1 1 calc R U . . .
C30 C 0.1673(2) 0.1987(2) 0.2560(3) 0.0451(15) Uani 1 1 d . . . . .
H30A H 0.1659 0.2298 0.2283 0.054 Uiso 1 1 calc R U . . .
H30B H 0.1802 0.2079 0.2999 0.054 Uiso 1 1 calc R U . . .
C31 C 0.2389(2) 0.1782(2) 0.2131(4) 0.0484(15) Uani 1 1 d . . . . .
H31A H 0.2559 0.1785 0.2556 0.058 Uiso 1 1 calc R U . . .
H31B H 0.2389 0.2132 0.1947 0.058 Uiso 1 1 calc R U . . .
C32 C 0.2607(2) 0.1425(2) 0.1647(3) 0.0443(14) Uani 1 1 d . . . . .
H32A H 0.2444 0.1436 0.1216 0.053 Uiso 1 1 calc R U . . .
H32B H 0.2921 0.1532 0.1566 0.053 Uiso 1 1 calc R U . . .
C33 C 0.2875(2) -0.0474(2) 0.3682(3) 0.0406(13) Uani 1 1 d . . . . .
H33A H 0.2667 -0.0543 0.4057 0.049 Uiso 1 1 calc R U . . .
H33B H 0.3091 -0.0209 0.3827 0.049 Uiso 1 1 calc R U . . .
C34 C 0.3121(2) -0.0946(3) 0.3502(3) 0.0482(16) Uani 1 1 d . . . . .
H34A H 0.3290 -0.1065 0.3898 0.058 Uiso 1 1 calc R U . . .
H34B H 0.2899 -0.1213 0.3387 0.058 Uiso 1 1 calc R U . . .
C35 C 0.3233(2) -0.0998(2) 0.2330(3) 0.0412(14) Uani 1 1 d . . . . .
H35A H 0.3353 -0.0748 0.2006 0.049 Uiso 1 1 calc R U . . .
H35B H 0.2903 -0.0952 0.2350 0.049 Uiso 1 1 calc R U . . .
C36 C 0.33323(18) -0.1527(2) 0.2079(3) 0.0347(12) Uani 1 1 d . . . . .
H36A H 0.3187 -0.1571 0.1638 0.042 Uiso 1 1 calc R U . . .
H36B H 0.3196 -0.1776 0.2389 0.042 Uiso 1 1 calc R U . . .
C37 C 0.41403(19) -0.1171(2) 0.1457(3) 0.0406(13) Uani 1 1 d . . . . .
H37A H 0.4095 -0.0840 0.1683 0.049 Uiso 1 1 calc R U . . .
H37B H 0.4468 -0.1221 0.1406 0.049 Uiso 1 1 calc R U . . .
C38 C 0.3936(2) -0.1138(2) 0.0771(3) 0.0424(14) Uani 1 1 d . . . . .
H38A H 0.4118 -0.0909 0.0487 0.051 Uiso 1 1 calc R U . . .
H38B H 0.3932 -0.1480 0.0561 0.051 Uiso 1 1 calc R U . . .
C39 C 0.3260(2) -0.0888(3) 0.0235(3) 0.0566(18) Uani 1 1 d . . . . .
H39A H 0.3315 -0.1189 -0.0052 0.068 Uiso 1 1 calc R U . . .
H39B H 0.3380 -0.0586 -0.0001 0.068 Uiso 1 1 calc R U . . .
C40 C 0.2791(2) -0.0828(3) 0.0316(4) 0.061(2) Uani 1 1 d . . . . .
H40A H 0.2660 -0.1156 0.0465 0.073 Uiso 1 1 calc R U . . .
H40B H 0.2656 -0.0743 -0.0122 0.073 Uiso 1 1 calc R U . . .
C41 C -0.04118(17) 0.37899(19) -0.2872(2) 0.0283(11) Uani 1 1 d . . . . .
C42 C -0.05529(19) 0.3926(2) -0.3507(3) 0.0350(12) Uani 1 1 d . . . . .
H42A H -0.0398 0.4186 -0.3744 0.042 Uiso 1 1 calc R U . . .
C43 C -0.09159(19) 0.3687(2) -0.3796(3) 0.0394(14) Uani 1 1 d . . . . .
H43A H -0.1016 0.3789 -0.4226 0.047 Uiso 1 1 calc R U . . .
C44 C -0.11336(19) 0.3300(2) -0.3464(3) 0.0411(14) Uani 1 1 d . . . . .
H44A H -0.1378 0.3130 -0.3672 0.049 Uiso 1 1 calc R U . . .
C45 C -0.09984(17) 0.3154(2) -0.2824(3) 0.0330(12) Uani 1 1 d . . . . .
C46 C -0.06430(17) 0.34129(19) -0.2520(3) 0.0287(11) Uani 1 1 d . . . . .
C47 C -0.09688(18) 0.2263(2) -0.2035(3) 0.0361(12) Uani 1 1 d . . . . .
C48 C -0.10360(19) 0.2146(2) -0.1358(3) 0.0403(13) Uani 1 1 d . . . . .
H48A H -0.1260 0.2323 -0.1113 0.048 Uiso 1 1 calc R U . . .
C49 C -0.0781(2) 0.1781(2) -0.1048(3) 0.0398(13) Uani 1 1 d . . . . .
H49A H -0.0837 0.1697 -0.0595 0.048 Uiso 1 1 calc R U . . .
C50 C -0.0442(2) 0.1535(2) -0.1401(3) 0.0418(14) Uani 1 1 d . . . . .
H50A H -0.0254 0.1297 -0.1179 0.050 Uiso 1 1 calc R U . . .
C51 C -0.03769(19) 0.1634(2) -0.2064(3) 0.0395(13) Uani 1 1 d . . . . .
C52 C -0.06488(18) 0.1989(2) -0.2395(3) 0.0351(12) Uani 1 1 d . . . . .
C53 C -0.0792(2) 0.3543(3) -0.1382(3) 0.0432(15) Uani 1 1 d . . . . .
H53A H -0.1082 0.3360 -0.1344 0.052 Uiso 1 1 calc R U . . .
H53B H -0.0856 0.3898 -0.1519 0.052 Uiso 1 1 calc R U . . .
C54 C -0.0557(2) 0.3541(2) -0.0725(3) 0.0450(15) Uani 1 1 d . . . . .
H54A H -0.0271 0.3730 -0.0772 0.054 Uiso 1 1 calc R U . . .
H54B H -0.0745 0.3727 -0.0398 0.054 Uiso 1 1 calc R U . . .
C55 C -0.00487(18) 0.2841(3) -0.0679(3) 0.0408(14) Uani 1 1 d . . . . .
H55A H 0.0048 0.3004 -0.1101 0.049 Uiso 1 1 calc R U . . .
H55B H -0.0090 0.2473 -0.0766 0.049 Uiso 1 1 calc R U . . .
C56 C 0.03173(18) 0.2913(2) -0.0151(3) 0.0336(12) Uani 1 1 d . . . . .
H56A H 0.0363 0.3282 -0.0079 0.040 Uiso 1 1 calc R U . . .
H56B H 0.0602 0.2770 -0.0324 0.040 Uiso 1 1 calc R U . . .
C57 C 0.0092(2) 0.1954(2) 0.0433(3) 0.0468(15) Uani 1 1 d . . . . .
H57A H 0.0018 0.1768 0.0848 0.056 Uiso 1 1 calc R U . . .
H57B H -0.0175 0.1938 0.0139 0.056 Uiso 1 1 calc R U . . .
C58 C 0.0467(2) 0.1687(2) 0.0096(3) 0.0477(16) Uani 1 1 d . . . . .
H58A H 0.0754 0.1772 0.0319 0.057 Uiso 1 1 calc R U . . .
H58B H 0.0422 0.1314 0.0127 0.057 Uiso 1 1 calc R U . . .
C59 C 0.0848(3) 0.1660(3) -0.0921(4) 0.065(2) Uani 1 1 d . . . . .
H59A H 0.0795 0.1299 -0.1038 0.077 Uiso 1 1 calc R U . . .
H59B H 0.1113 0.1671 -0.0622 0.077 Uiso 1 1 calc R U . . .
C60 C 0.0955(3) 0.1921(6) -0.1501(5) 0.115(5) Uani 1 1 d . . . . .
H60A H 0.1168 0.1709 -0.1760 0.138 Uiso 1 1 calc R U . . .
H60B H 0.1116 0.2237 -0.1374 0.138 Uiso 1 1 calc R U . . .
Cl1 Cl 0.02705(7) -0.01712(8) 0.37842(12) 0.0735(6) Uani 1 1 d . . . . .
Cl2 Cl 0.03158(8) 0.08661(8) 0.33290(11) 0.0701(5) Uani 1 1 d . . . . .
Cl3 Cl 0.04313(9) 0.06443(10) 0.47207(12) 0.0910(8) Uani 1 1 d . . . . .
Cl4 Cl 0.15935(7) 0.31186(9) 0.49663(10) 0.0701(5) Uani 1 1 d . . . . .
Cl5 Cl 0.11919(9) 0.29412(8) 0.36789(10) 0.0767(6) Uani 1 1 d . . . . .
Cl6 Cl 0.14135(12) 0.20915(8) 0.45355(13) 0.1019(10) Uani 1 1 d . . . . .
Cl7 Cl 0.03520(9) 0.37787(11) 0.40556(15) 0.0986(9) Uani 1 1 d . . . . .
Cl8 Cl 0.03132(11) 0.46378(15) 0.3180(2) 0.1329(14) Uani 1 1 d . . . . .
Cl9 Cl 0.09026(10) 0.46984(18) 0.43432(18) 0.1372(15) Uani 1 1 d . . . . .
C61 C 0.0146(3) 0.0471(3) 0.3977(4) 0.0611(19) Uani 1 1 d . . . . .
H61A H -0.0185 0.0508 0.4045 0.073 Uiso 1 1 calc R U . . .
C62 C 0.1216(3) 0.2726(3) 0.4502(4) 0.063(2) Uani 1 1 d . . . . .
H62A H 0.0910 0.2744 0.4706 0.075 Uiso 1 1 calc R U . . .
C63 C 0.0658(4) 0.4286(4) 0.3686(5) 0.097(3) Uani 1 1 d . . . . .
H63A H 0.0908 0.4141 0.3411 0.117 Uiso 1 1 calc R U . . .
C65 C 0.1725(3) 0.2519(3) 0.0319(5) 0.071(2) Uani 1 1 d . . . . .
C64 C 0.2114(3) 0.2474(3) -0.0143(5) 0.068(2) Uani 1 1 d . . . . .
O1W O -0.0174(2) 0.5035(3) 0.4359(4) 0.099(2) Uani 1 1 d . . . . .
F1 F 0.2184(8) 0.2050(6) -0.0376(12) 0.100(7) Uani 0.53(3) 1 d . . P A 1
F2 F 0.2051(10) 0.2809(17) -0.0636(16) 0.207(19) Uani 0.53(3) 1 d . . P A 1
F3 F 0.2485(4) 0.2616(14) 0.0159(16) 0.163(14) Uani 0.53(3) 1 d . . P A 1
O13 O 0.1637(7) 0.2273(10) 0.0733(15) 0.142(11) Uani 0.53(3) 1 d . . P A 1
O14 O 0.1410(5) 0.2793(8) -0.0024(10) 0.086(6) Uani 0.53(3) 1 d . . P A 1
F1' F 0.2394(10) 0.2148(18) 0.003(3) 0.22(3) Uani 0.47(3) 1 d . . P A 2
F2' F 0.1978(13) 0.224(2) -0.0685(18) 0.22(2) Uani 0.47(3) 1 d . . P A 2
F3' F 0.2283(10) 0.2868(7) -0.0348(18) 0.132(11) Uani 0.47(3) 1 d . . P A 2
O13' O 0.1920(10) 0.2553(10) 0.0963(8) 0.113(9) Uani 0.47(3) 1 d . . P A 2
O14' O 0.1388(6) 0.2521(10) 0.0253(10) 0.086(6) Uani 0.47(3) 1 d . . P A 2

loop_
_atom_site_aniso_label
_atom_site_aniso_U_11
_atom_site_aniso_U_22
_atom_site_aniso_U_33
_atom_site_aniso_U_23
_atom_site_aniso_U_13
_atom_site_aniso_U_12
Ag1 0.0435(3) 0.0312(2) 0.0443(3) 0.00299(18) -0.01005(19) -0.00095(18)
S1 0.0444(8) 0.0385(8) 0.0342(7) -0.0105(6) -0.0050(6) -0.0099(6)
S2 0.0449(8) 0.0325(7) 0.0326(7) 0.0034(5) 0.0107(6) -0.0078(6)
S3 0.0448(8) 0.0419(8) 0.0327(7) -0.0100(6) 0.0008(6) -0.0137(6)
S4 0.0494(9) 0.0416(8) 0.0296(7) 0.0050(6) 0.0091(6) -0.0139(6)
S5 0.0471(8) 0.0253(6) 0.0430(8) 0.0017(6) -0.0044(6) 0.0069(6)
S6 0.0351(7) 0.0375(7) 0.0372(7) 0.0012(6) 0.0059(6) 0.0115(6)
S7 0.0449(11) 0.0239(9) 0.0402(10) 0.000 -0.0055(9) 0.000
S8 0.0226(7) 0.0509(9) 0.0599(10) 0.0022(7) -0.0023(6) -0.0025(6)
S9 0.0521(14) 0.0225(9) 0.0834(17) 0.000 0.0201(12) 0.000
S10 0.0338(7) 0.0454(8) 0.0295(7) 0.0063(6) -0.0039(5) 0.0021(6)
O1 0.0287(18) 0.0200(16) 0.0355(19) -0.0002(14) 0.0022(15) -0.0018(14)
O2 0.045(2) 0.033(2) 0.051(2) 0.0049(18) -0.0140(19) 0.0034(17)
O3 0.048(2) 0.0284(19) 0.048(2) -0.0069(17) -0.0009(19) 0.0031(17)
O4 0.038(2) 0.0281(18) 0.036(2) 0.0011(15) 0.0032(16) -0.0023(16)
O5 0.036(2) 0.0301(18) 0.0208(16) -0.0021(14) 0.0038(14) 0.0037(15)
O6 0.042(2) 0.061(3) 0.048(2) -0.010(2) 0.000(2) 0.007(2)
O7 0.038(2) 0.054(3) 0.041(2) -0.0081(19) 0.0064(18) 0.0131(19)
O8 0.037(2) 0.0292(18) 0.0257(17) -0.0047(14) -0.0001(15) 0.0026(15)
O9 0.0309(19) 0.0290(18) 0.0281(18) 0.0023(14) -0.0041(15) 0.0075(15)
O10 0.036(2) 0.054(3) 0.040(2) 0.0118(19) 0.0008(18) 0.0041(18)
O11 0.044(2) 0.069(3) 0.040(2) 0.019(2) -0.0049(19) 0.006(2)
O12 0.029(2) 0.038(2) 0.046(2) 0.0036(17) -0.0020(17) 0.0061(16)
C1 0.030(3) 0.027(3) 0.033(3) -0.006(2) 0.002(2) -0.006(2)
C2 0.036(3) 0.027(3) 0.053(4) -0.012(2) 0.006(3) -0.004(2)
C3 0.034(3) 0.024(3) 0.064(4) 0.003(3) 0.005(3) 0.002(2)
C4 0.033(3) 0.026(3) 0.049(3) 0.007(2) 0.002(2) -0.003(2)
C5 0.025(3) 0.027(2) 0.034(3) 0.001(2) 0.007(2) -0.005(2)
C6 0.026(3) 0.018(2) 0.035(3) -0.0029(19) 0.001(2) -0.0049(18)
C7 0.035(3) 0.031(3) 0.022(2) 0.001(2) 0.002(2) -0.003(2)
C8 0.037(3) 0.042(3) 0.024(2) 0.004(2) 0.002(2) 0.003(2)
C9 0.048(3) 0.041(3) 0.024(3) -0.002(2) -0.002(2) 0.014(3)
C10 0.053(4) 0.031(3) 0.025(3) -0.003(2) -0.003(2) 0.003(2)
C11 0.040(3) 0.032(3) 0.021(2) -0.002(2) -0.001(2) -0.004(2)
C12 0.036(3) 0.029(3) 0.017(2) 0.0008(19) 0.001(2) 0.002(2)
C13 0.035(3) 0.023(2) 0.035(3) -0.002(2) 0.001(2) -0.010(2)
C14 0.039(3) 0.035(3) 0.039(3) 0.001(2) -0.004(2) -0.014(2)
C15 0.030(3) 0.026(3) 0.057(4) 0.000(2) 0.002(3) -0.004(2)
C16 0.042(3) 0.026(3) 0.048(3) -0.005(2) 0.014(3) -0.014(2)
C17 0.037(3) 0.026(3) 0.036(3) -0.001(2) 0.006(2) -0.015(2)
C18 0.032(3) 0.025(2) 0.035(3) 0.001(2) 0.004(2) -0.014(2)
C19 0.043(3) 0.036(3) 0.018(2) 0.000(2) 0.007(2) -0.001(2)
C20 0.061(4) 0.035(3) 0.023(3) 0.004(2) 0.003(3) 0.005(3)
C21 0.052(4) 0.049(4) 0.026(3) 0.000(2) -0.003(3) 0.016(3)
C22 0.040(3) 0.052(4) 0.023(3) -0.009(2) -0.004(2) 0.005(3)
C23 0.036(3) 0.037(3) 0.023(2) -0.007(2) -0.001(2) -0.003(2)
C24 0.038(3) 0.031(3) 0.015(2) -0.0034(19) 0.003(2) 0.003(2)
C25 0.032(3) 0.028(3) 0.054(4) 0.001(2) -0.002(3) -0.001(2)
C26 0.035(3) 0.036(3) 0.049(3) -0.001(3) 0.003(3) 0.006(2)
C27 0.044(3) 0.028(3) 0.039(3) -0.002(2) -0.004(2) 0.007(2)
C28 0.050(4) 0.030(3) 0.034(3) 0.001(2) -0.002(3) 0.008(2)
C29 0.065(4) 0.036(3) 0.031(3) -0.004(2) -0.001(3) 0.015(3)
C30 0.059(4) 0.031(3) 0.045(3) -0.010(3) -0.014(3) 0.010(3)
C31 0.054(4) 0.031(3) 0.060(4) -0.002(3) -0.002(3) -0.002(3)
C32 0.052(4) 0.030(3) 0.052(4) 0.006(3) 0.005(3) -0.006(3)
C33 0.045(3) 0.050(3) 0.026(3) -0.001(2) 0.002(2) 0.011(3)
C34 0.063(4) 0.049(4) 0.033(3) 0.007(3) 0.004(3) 0.018(3)
C35 0.032(3) 0.056(4) 0.036(3) -0.009(3) 0.000(2) 0.009(3)
C36 0.031(3) 0.036(3) 0.037(3) 0.004(2) 0.006(2) 0.007(2)
C37 0.028(3) 0.037(3) 0.057(4) -0.006(3) 0.005(3) 0.000(2)
C38 0.038(3) 0.039(3) 0.050(3) 0.007(3) 0.014(3) 0.008(2)
C39 0.057(4) 0.073(5) 0.040(3) -0.012(3) 0.003(3) 0.027(4)
C40 0.056(4) 0.074(5) 0.053(4) -0.032(4) -0.006(3) 0.020(4)
C41 0.030(3) 0.027(3) 0.028(2) -0.002(2) -0.002(2) 0.009(2)
C42 0.036(3) 0.039(3) 0.030(3) 0.002(2) 0.002(2) 0.015(2)
C43 0.035(3) 0.057(4) 0.026(3) -0.002(2) -0.005(2) 0.020(3)
C44 0.025(3) 0.055(4) 0.043(3) -0.009(3) -0.011(2) 0.010(3)
C45 0.021(3) 0.038(3) 0.040(3) -0.003(2) -0.002(2) 0.007(2)
C46 0.027(3) 0.029(2) 0.031(3) -0.001(2) -0.003(2) 0.012(2)
C47 0.025(3) 0.031(3) 0.053(3) -0.003(2) 0.000(2) -0.007(2)
C48 0.030(3) 0.039(3) 0.052(4) -0.004(3) 0.001(3) -0.010(2)
C49 0.041(3) 0.033(3) 0.046(3) -0.001(2) 0.000(3) -0.013(2)
C50 0.038(3) 0.030(3) 0.058(4) 0.000(3) -0.005(3) -0.010(2)
C51 0.030(3) 0.028(3) 0.061(4) -0.004(3) 0.007(3) -0.007(2)
C52 0.028(3) 0.028(3) 0.049(3) -0.005(2) 0.001(2) -0.011(2)
C53 0.047(4) 0.052(4) 0.031(3) 0.006(3) 0.005(2) 0.024(3)
C54 0.064(4) 0.030(3) 0.041(3) -0.006(2) 0.003(3) 0.003(3)
C55 0.027(3) 0.062(4) 0.033(3) 0.010(3) -0.005(2) 0.005(3)
C56 0.030(3) 0.038(3) 0.033(3) 0.005(2) -0.004(2) 0.001(2)
C57 0.054(4) 0.050(4) 0.037(3) 0.010(3) -0.004(3) -0.020(3)
C58 0.072(5) 0.030(3) 0.041(3) 0.008(2) -0.013(3) -0.007(3)
C59 0.063(5) 0.079(5) 0.052(4) -0.003(4) -0.007(4) 0.034(4)
C60 0.059(6) 0.205(13) 0.083(6) 0.076(8) 0.015(5) 0.063(7)
Cl1 0.0718(13) 0.0535(10) 0.0951(15) -0.0058(10) 0.0140(11) -0.0010(9)
Cl2 0.0784(14) 0.0590(11) 0.0730(12) -0.0027(9) 0.0043(10) 0.0131(10)
Cl3 0.1047(19) 0.0982(17) 0.0701(14) -0.0227(12) -0.0175(13) 0.0314(14)
Cl4 0.0644(12) 0.0781(13) 0.0678(12) -0.0076(10) 0.0013(9) -0.0054(10)
Cl5 0.1177(19) 0.0564(11) 0.0559(11) -0.0058(9) 0.0091(11) -0.0082(11)
Cl6 0.176(3) 0.0472(11) 0.0827(15) 0.0044(10) 0.0475(17) 0.0142(14)
Cl7 0.0778(16) 0.1036(19) 0.114(2) 0.0503(16) -0.0007(14) -0.0086(14)
Cl8 0.104(2) 0.139(3) 0.156(3) 0.080(2) -0.028(2) -0.011(2)
Cl9 0.0813(18) 0.212(4) 0.118(2) 0.042(3) -0.0235(17) -0.061(2)
C61 0.052(4) 0.062(4) 0.069(5) -0.011(4) 0.008(4) 0.007(3)
C62 0.080(5) 0.044(4) 0.064(5) -0.011(3) 0.030(4) -0.007(4)
C63 0.097(8) 0.105(8) 0.090(7) 0.035(6) 0.003(6) -0.028(6)
C65 0.055(6) 0.059(5) 0.098(7) 0.007(5) 0.023(5) 0.001(4)
C64 0.047(4) 0.072(6) 0.084(6) 0.005(5) 0.009(4) 0.008(4)
O1W 0.093(5) 0.088(4) 0.116(6) 0.019(4) -0.031(4) -0.024(4)
F1 0.117(18) 0.071(9) 0.111(15) -0.034(9) 0.026(10) 0.012(9)
F2 0.114(19) 0.35(4) 0.16(2) 0.17(3) 0.032(15) 0.07(2)
F3 0.034(6) 0.20(3) 0.25(3) -0.13(2) -0.009(10) -0.007(10)
O13 0.091(14) 0.16(2) 0.17(2) 0.102(17) 0.052(15) 0.020(12)
O14 0.059(8) 0.114(14) 0.084(11) -0.007(9) -0.015(7) 0.031(8)
F1' 0.09(2) 0.23(4) 0.34(6) 0.15(4) 0.08(2) 0.12(2)
F2' 0.16(3) 0.40(6) 0.11(2) -0.13(3) 0.035(18) -0.01(3)
F3' 0.10(2) 0.096(12) 0.20(3) 0.042(14) 0.086(18) -0.006(11)
O13' 0.13(2) 0.146(19) 0.060(9) 0.004(10) 0.011(10) 0.041(15)
O14' 0.059(10) 0.125(17) 0.073(11) 0.012(10) 0.004(8) 0.023(10)

loop_
_atom_type_symbol
_atom_type_description
_atom_type_scat_dispersion_real
_atom_type_scat_dispersion_imag
_atom_type_scat_source
C C 0.0033 0.0016 'International Tables Vol C Tables 4.2.6.8 and 6.1.1.4'
H H 0.0000 0.0000 'International Tables Vol C Tables 4.2.6.8 and 6.1.1.4'
O O 0.0106 0.0060 'International Tables Vol C Tables 4.2.6.8 and 6.1.1.4'
F F 0.0171 0.0103 'International Tables Vol C Tables 4.2.6.8 and 6.1.1.4'
S S 0.1246 0.1234 'International Tables Vol C Tables 4.2.6.8 and 6.1.1.4'
Ag Ag -0.8971 1.1015 'International Tables Vol C Tables 4.2.6.8 and 6.1.1.4'
Cl Cl 0.1484 0.1585 'International Tables Vol C Tables 4.2.6.8 and 6.1.1.4'

loop_
_geom_angle_atom_site_label_1
_geom_angle_atom_site_label_2
_geom_angle_atom_site_label_3
_geom_angle
_geom_angle_site_symmetry_1
_geom_angle_site_symmetry_3
_geom_angle_publ_flag
O13 Ag1 S6 113.1(9) . 8_665 ?
O14' Ag1 S6 115.6(6) . 8_665 ?
O13 Ag1 S5 92.6(5) . . ?
O14' Ag1 S5 116.4(6) . . ?
S6 Ag1 S5 116.48(5) 8_665 . ?
O13 Ag1 S10 122.6(8) . . ?
O14' Ag1 S10 92.8(5) . . ?
S6 Ag1 S10 108.37(5) 8_665 . ?
S5 Ag1 S10 102.80(5) . . ?
C1 S1 C23 106.3(2) . . ?
C5 S2 C7 108.7(2) . . ?
C11 S3 C13 107.3(2) . . ?
C19 S4 C17 106.6(2) . . ?
C29 S5 C28 103.6(3) . . ?
C29 S5 Ag1 103.5(2) . . ?
C28 S5 Ag1 105.62(19) . . ?
C37 S6 C36 104.3(3) . . ?
C37 S6 Ag1 101.9(2) . 8_655 ?
C36 S6 Ag1 109.9(2) . 8_655 ?
C41 S7 C41 108.1(3) 3_554 . ?
C45 S8 C47 105.7(2) . . ?
C51 S9 C51 106.6(4) . 3_554 ?
C56 S10 C57 103.8(3) . . ?
C56 S10 Ag1 106.35(18) . . ?
C57 S10 Ag1 100.5(2) . . ?
C6 O1 C25 112.1(4) . . ?
C26 O2 C27 113.8(4) . . ?
C31 O3 C30 114.0(5) . . ?
C18 O4 C32 116.2(4) . . ?
C12 O5 C33 112.0(4) . . ?
C34 O6 C35 114.9(5) . . ?
C39 O7 C38 116.3(5) . . ?
C24 O8 C40 116.3(4) . . ?
C46 O9 C53 112.9(4) . . ?
C54 O10 C55 115.3(5) . . ?
C59 O11 C58 115.4(5) . . ?
C52 O12 C60 117.8(5) 3_554 . ?
C2 C1 C6 119.0(5) . . ?
C2 C1 S1 117.3(4) . . ?
C6 C1 S1 123.1(4) . . ?
C3 C2 C1 120.4(5) . . ?
C4 C3 C2 120.6(5) . . ?
C3 C4 C5 120.4(5) . . ?
C4 C5 C6 119.4(5) . . ?
C4 C5 S2 116.8(4) . . ?
C6 C5 S2 123.2(4) . . ?
O1 C6 C5 119.1(4) . . ?
O1 C6 C1 120.8(5) . . ?
C5 C6 C1 120.0(5) . . ?
C8 C7 C12 120.1(5) . . ?
C8 C7 S2 116.2(4) . . ?
C12 C7 S2 122.9(4) . . ?
C7 C8 C9 120.2(5) . . ?
C10 C9 C8 119.8(5) . . ?
C9 C10 C11 120.8(5) . . ?
C10 C11 C12 119.2(5) . . ?
C10 C11 S3 116.4(4) . . ?
C12 C11 S3 123.8(4) . . ?
O5 C12 C7 119.6(4) . . ?
O5 C12 C11 120.7(5) . . ?
C7 C12 C11 119.7(5) . . ?
C14 C13 C18 120.2(5) . . ?
C14 C13 S3 117.7(4) . . ?
C18 C13 S3 121.6(4) . . ?
C13 C14 C15 120.8(5) . . ?
C16 C15 C14 119.3(5) . . ?
C15 C16 C17 121.1(5) . . ?
C16 C17 C18 119.4(5) . . ?
C16 C17 S4 116.9(4) . . ?
C18 C17 S4 123.4(4) . . ?
O4 C18 C13 118.9(5) . . ?
O4 C18 C17 122.0(5) . . ?
C13 C18 C17 119.0(5) . . ?
C20 C19 C24 118.8(5) . . ?
C20 C19 S4 117.8(4) . . ?
C24 C19 S4 122.6(4) . . ?
C21 C20 C19 120.9(5) . . ?
C22 C21 C20 119.6(6) . . ?
C21 C22 C23 120.7(6) . . ?
C22 C23 C24 120.3(5) . . ?
C22 C23 S1 116.6(4) . . ?
C24 C23 S1 122.8(4) . . ?
O8 C24 C23 122.8(5) . . ?
O8 C24 C19 117.7(5) . . ?
C23 C24 C19 119.5(5) . . ?
O1 C25 C26 109.6(4) . . ?
O2 C26 C25 114.6(5) . . ?
O2 C27 C28 107.6(5) . . ?
C27 C28 S5 114.5(4) . . ?
C30 C29 S5 116.4(4) . . ?
O3 C30 C29 109.4(5) . . ?
O3 C31 C32 108.8(5) . . ?
O4 C32 C31 110.0(5) . . ?
O5 C33 C34 109.8(5) . . ?
O6 C34 C33 114.4(5) . . ?
O6 C35 C36 114.0(5) . . ?
C35 C36 S6 114.3(4) . . ?
C38 C37 S6 116.5(4) . . ?
O7 C38 C37 108.9(5) . . ?
O7 C39 C40 114.4(6) . . ?
C39 C40 O8 113.3(6) . . ?
C42 C41 C46 119.8(5) . . ?
C42 C41 S7 116.3(4) . . ?
C46 C41 S7 123.0(4) . . ?
C43 C42 C41 120.4(5) . . ?
C44 C43 C42 120.2(5) . . ?
C43 C44 C45 120.7(5) . . ?
C46 C45 C44 118.9(5) . . ?
C46 C45 S8 123.8(4) . . ?
C44 C45 S8 116.7(4) . . ?
O9 C46 C41 119.2(5) . . ?
O9 C46 C45 120.9(5) . . ?
C41 C46 C45 119.9(5) . . ?
C52 C47 C48 119.0(5) . . ?
C52 C47 S8 123.4(5) . . ?
C48 C47 S8 117.3(4) . . ?
C49 C48 C47 120.7(6) . . ?
C48 C49 C50 119.8(6) . . ?
C51 C50 C49 120.5(6) . . ?
C50 C51 C52 120.3(6) . . ?
C50 C51 S9 117.1(5) . . ?
C52 C51 S9 121.9(5) . . ?
O12 C52 C47 121.5(5) 3_554 . ?
O12 C52 C51 118.9(5) 3_554 . ?
C47 C52 C51 119.5(6) . . ?
O9 C53 C54 109.6(5) . . ?
O10 C54 C53 114.5(5) . . ?
O10 C55 C56 111.7(5) . . ?
C55 C56 S10 114.4(4) . . ?
C58 C57 S10 115.7(4) . . ?
O11 C58 C57 109.5(5) . . ?
O11 C59 C60 116.5(7) . . ?
C59 C60 O12 117.3(8) . . ?
Cl2 C61 Cl1 110.2(4) . . ?
Cl2 C61 Cl3 109.5(4) . . ?
Cl1 C61 Cl3 109.1(4) . . ?
Cl5 C62 Cl6 110.8(4) . . ?
Cl5 C62 Cl4 109.3(4) . . ?
Cl6 C62 Cl4 108.4(5) . . ?
Cl8 C63 Cl7 110.1(6) . . ?
Cl8 C63 Cl9 109.9(7) . . ?
Cl7 C63 Cl9 110.1(5) . . ?
O13 C65 O14 122.2(16) . . ?
O14' C65 O13' 121.7(16) . . ?
O14' C65 C64 133.7(16) . . ?
O13 C65 C64 128.1(14) . . ?
O14 C65 C64 105.2(11) . . ?
O13' C65 C64 104.6(13) . . ?
F3' C64 F1' 113.7(19) . . ?
F1 C64 F3 107.1(13) . . ?
F3' C64 F2' 105(2) . . ?
F1' C64 F2' 96(3) . . ?
F1 C64 F2 110(2) . . ?
F3 C64 F2 106(2) . . ?
F3' C64 C65 117.5(12) . . ?
F1 C64 C65 116.2(12) . . ?
F1' C64 C65 113.7(17) . . ?
F3 C64 C65 110.2(13) . . ?
F2' C64 C65 108.1(16) . . ?
F2 C64 C65 107.3(14) . . ?
C65 O13 Ag1 112.2(13) . . ?
C65 O14' Ag1 114.0(15) . . ?

loop_
_geom_bond_atom_site_label_1
_geom_bond_atom_site_label_2
_geom_bond_distance
_geom_bond_site_symmetry_2
_geom_bond_publ_flag
Ag1 O13 2.376(18) . ?
Ag1 O14' 2.400(19) . ?
Ag1 S6 2.5574(15) 8_665 ?
Ag1 S5 2.5836(14) . ?
Ag1 S10 2.6276(14) . ?
S1 C1 1.774(6) . ?
S1 C23 1.778(6) . ?
S2 C5 1.771(5) . ?
S2 C7 1.773(5) . ?
S3 C11 1.764(6) . ?
S3 C13 1.785(5) . ?
S4 C19 1.769(6) . ?
S4 C17 1.777(6) . ?
S5 C29 1.814(6) . ?
S5 C28 1.820(6) . ?
S6 C37 1.812(6) . ?
S6 C36 1.815(5) . ?
S6 Ag1 2.5574(15) 8_655 ?
S7 C41 1.772(5) 3_554 ?
S7 C41 1.772(5) . ?
S8 C45 1.771(6) . ?
S8 C47 1.772(6) . ?
S9 C51 1.774(6) . ?
S9 C51 1.774(6) 3_554 ?
S10 C56 1.809(5) . ?
S10 C57 1.821(6) . ?
O1 C6 1.378(6) . ?
O1 C25 1.446(6) . ?
O2 C26 1.412(7) . ?
O2 C27 1.437(7) . ?
O3 C31 1.407(8) . ?
O3 C30 1.408(7) . ?
O4 C18 1.369(7) . ?
O4 C32 1.447(7) . ?
O5 C12 1.375(6) . ?
O5 C33 1.441(6) . ?
O6 C34 1.387(8) . ?
O6 C35 1.431(7) . ?
O7 C39 1.387(8) . ?
O7 C38 1.406(7) . ?
O8 C24 1.374(6) . ?
O8 C40 1.444(7) . ?
O9 C46 1.378(6) . ?
O9 C53 1.438(6) . ?
O10 C54 1.402(7) . ?
O10 C55 1.420(7) . ?
O11 C59 1.365(8) . ?
O11 C58 1.395(7) . ?
O12 C52 1.371(7) 3_554 ?
O12 C60 1.430(9) . ?
C1 C2 1.394(8) . ?
C1 C6 1.399(7) . ?
C2 C3 1.377(9) . ?
C3 C4 1.370(8) . ?
C4 C5 1.391(7) . ?
C5 C6 1.399(7) . ?
C7 C8 1.387(8) . ?
C7 C12 1.390(7) . ?
C8 C9 1.394(8) . ?
C9 C10 1.378(9) . ?
C10 C11 1.394(8) . ?
C11 C12 1.408(7) . ?
C13 C14 1.373(8) . ?
C13 C18 1.397(8) . ?
C14 C15 1.378(8) . ?
C15 C16 1.377(9) . ?
C16 C17 1.386(8) . ?
C17 C18 1.398(7) . ?
C19 C20 1.393(8) . ?
C19 C24 1.408(7) . ?
C20 C21 1.386(9) . ?
C21 C22 1.369(9) . ?
C22 C23 1.385(8) . ?
C23 C24 1.385(8) . ?
C25 C26 1.507(8) . ?
C27 C28 1.508(7) . ?
C29 C30 1.482(9) . ?
C31 C32 1.495(9) . ?
C33 C34 1.485(8) . ?
C35 C36 1.505(8) . ?
C37 C38 1.504(9) . ?
C39 C40 1.415(10) . ?
C41 C42 1.387(7) . ?
C41 C46 1.397(7) . ?
C42 C43 1.377(8) . ?
C43 C44 1.377(9) . ?
C44 C45 1.398(8) . ?
C45 C46 1.397(7) . ?
C47 C52 1.394(8) . ?
C47 C48 1.404(9) . ?
C48 C49 1.371(9) . ?
C49 C50 1.392(9) . ?
C50 C51 1.367(9) . ?
C51 C52 1.401(8) . ?
C52 O12 1.371(7) 3_554 ?
C53 C54 1.490(8) . ?
C55 C56 1.530(7) . ?
C57 C58 1.481(10) . ?
C59 C60 1.385(12) . ?
Cl1 C61 1.769(8) . ?
Cl2 C61 1.737(8) . ?
Cl3 C61 1.775(8) . ?
Cl4 C62 1.787(8) . ?
Cl5 C62 1.745(8) . ?
Cl6 C62 1.768(8) . ?
Cl7 C63 1.776(10) . ?
Cl8 C63 1.714(11) . ?
Cl9 C63 1.853(12) . ?
C65 O14' 1.012(18) . ?
C65 O13 1.082(17) . ?
C65 O14 1.37(2) . ?
C65 O13' 1.42(2) . ?
C65 C64 1.488(12) . ?
C64 F3' 1.221(17) . ?
C64 F1 1.225(16) . ?
C64 F1' 1.245(19) . ?
C64 F3 1.311(16) . ?
C64 F2' 1.32(3) . ?
C64 F2 1.34(2) . ?
